data_7710018
loop_
_publ_author_name
'Jiajaroen, Suwadee'
'Dungkeaw, Winya'
'Kielar, Filip'
'Sukwattanasinitt, Mongkol'
'Sahasithiwat, Somboon'
'Zenno, Hikaru'
'Hayami, Shinya'
'Azam, Mohammad'
'Al-Resayes, Saud I'
'Chainok, Kittipong'

_publ_section_title
;
 Four series of lanthanide coordination polymers based on the
 tetrabromobenzene-1,4-dicarboxylate ligand: structural diversity and
 multifunctional properties
;
_journal_name_full 'Dalton Transactions'
_journal_paper_doi 10.1039/D2DT00007E
_journal_year 2022
_chemical_formula_moiety 'C15 H12 Br6 Gd O9'
_chemical_formula_sum 'C15 H12 Br6 Gd O9'
_chemical_formula_weight 972.90
_space_group_crystal_system monoclinic
_space_group_IT_number 15
_space_group_name_Hall '-C 2yc'
_space_group_name_H-M_alt 'C 1 2/c 1'
_atom_sites_solution_hydrogens mixed
_atom_sites_solution_primary direct
_audit_creation_date 2019-04-04
_audit_creation_method
;
Olex2 1.2
(compiled 2018.05.29 svn.r3508 for OlexSys, GUI svn.r5506)
;
_audit_update_record
;
2019-07-12 deposited with the CCDC.	2022-04-13 downloaded from the CCDC.
;
_cell_angle_alpha 90
_cell_angle_beta 94.884(2)
_cell_angle_gamma 90
_cell_formula_units_Z 8
_cell_length_a 20.2230(11)
_cell_length_b 10.5573(6)
_cell_length_c 22.0212(12)
_cell_measurement_reflns_used 9877
_cell_measurement_temperature 296
_cell_measurement_theta_max 31.034
_cell_measurement_theta_min 3.468
_cell_volume 4684.5(4)
_computing_cell_refinement 'SAINT V8.38A (?, 2016)'
_computing_data_reduction 'SAINT V8.38A (?, 2016)'
_computing_molecular_graphics 'Olex2 (Dolomanov et al., 2009)'
_computing_publication_material 'Olex2 (Dolomanov et al., 2009)'
_computing_structure_refinement 'ShelXL (Sheldrick, 2015)'
_computing_structure_solution 'SIR2004 (Burla et al.,  2007)'
_diffrn_ambient_temperature 296.0
_diffrn_detector 'Bruker PHOTON 100 area detector'
_diffrn_detector_area_resol_mean 10.5
_diffrn_detector_type 'PHOTON area detector'
_diffrn_measured_fraction_theta_full 0.998
_diffrn_measured_fraction_theta_max 0.998
_diffrn_measurement_device 'four-circle KAPPA diffractometer'
_diffrn_measurement_device_type 'Bruker APEX2 D8 QUEST CMOS'
_diffrn_measurement_method '\w and \f scans'
_diffrn_radiation_collimation '0.5 mm'
_diffrn_radiation_monochromator 'graphiteDouble Bounce Multilayer Mirror'
_diffrn_radiation_probe x-ray
_diffrn_radiation_type MoK\a
_diffrn_radiation_wavelength 0.71073
_diffrn_reflns_av_R_equivalents 0.0593
_diffrn_reflns_av_unetI/netI 0.0278
_diffrn_reflns_Laue_measured_fraction_full 0.998
_diffrn_reflns_Laue_measured_fraction_max 0.998
_diffrn_reflns_limit_h_max 24
_diffrn_reflns_limit_h_min -24
_diffrn_reflns_limit_k_max 13
_diffrn_reflns_limit_k_min -13
_diffrn_reflns_limit_l_max 27
_diffrn_reflns_limit_l_min -27
_diffrn_reflns_number 49336
_diffrn_reflns_point_group_measured_fraction_full 0.998
_diffrn_reflns_point_group_measured_fraction_max 0.998
_diffrn_reflns_theta_full 25.242
_diffrn_reflns_theta_max 25.995
_diffrn_reflns_theta_min 2.806
_diffrn_source 'microfocus sealed x-ray tube'
_diffrn_source_type 'Incoatec I\mus'
_diffrn_standards_number 0
_exptl_absorpt_coefficient_mu 13.111
_exptl_absorpt_correction_T_max 0.7462
_exptl_absorpt_correction_T_min 0.5161
_exptl_absorpt_correction_type multi-scan
_exptl_absorpt_process_details
'SADABS-2016/2 (Bruker,2016/2) was used for absorption correction. wR2(int) was 0.1239 before and 0.0740 after correction. The Ratio of minimum to maximum transmission is 0.6916. The \l/2 correction factor is Not present.'
_exptl_crystal_colour colourless
_exptl_crystal_colour_primary colourless
_exptl_crystal_density_diffrn 2.759
_exptl_crystal_description plate
_exptl_crystal_F_000 3584
_exptl_crystal_size_max 0.24
_exptl_crystal_size_mid 0.22
_exptl_crystal_size_min 0.1
_refine_diff_density_max 0.688
_refine_diff_density_min -0.550
_refine_diff_density_rms 0.099
_refine_ls_extinction_coef 0.000210(10)
_refine_ls_extinction_expression Fc^*^=kFc[1+0.001xFc^2^\l^3^/sin(2\q)]^-1/4^
_refine_ls_extinction_method 'SHELXL-2018/3 (Sheldrick 2018)'
_refine_ls_goodness_of_fit_ref 1.040
_refine_ls_hydrogen_treatment mixed
_refine_ls_matrix_type full
_refine_ls_number_parameters 296
_refine_ls_number_reflns 4590
_refine_ls_number_restraints 3
_refine_ls_restrained_S_all 1.040
_refine_ls_R_factor_all 0.0265
_refine_ls_R_factor_gt 0.0207
_refine_ls_shift/su_max 0.004
_refine_ls_shift/su_mean 0.000
_refine_ls_structure_factor_coef Fsqd
_refine_ls_weighting_details 'w=1/[\s^2^(Fo^2^)+(0.0064P)^2^+17.4775P] where P=(Fo^2^+2Fc^2^)/3'
_refine_ls_weighting_scheme calc
_refine_ls_wR_factor_gt 0.0417
_refine_ls_wR_factor_ref 0.0433
_reflns_Friedel_coverage 0.000
_reflns_number_gt 4065
_reflns_number_total 4590
_reflns_threshold_expression 'I > 2\s(I)'
_cod_data_source_file d2dt00007e2.cif
_cod_data_source_block 6gd
_cod_database_code 7710018
_shelx_shelxl_version_number 2018/3
_shelx_space_group_comment
;
The symmetry employed for this shelxl refinement is uniquely defined
by the following loop, which should always be used as a source of
symmetry information in preference to the above space-group names.
They are only intended as comments.
;
_shelx_estimated_absorpt_t_max 0.354
_shelx_estimated_absorpt_t_min 0.145
_olex2_refinement_description
;
1. Fixed Uiso
 At 1.5 times of:
  All C(H,H,H) groups
2. Restrained distances
 O9-H9 = O8-H8
 0.82 with sigma of 0.01
 O7-H7
 0.82 with sigma of 0.01
3.a Idealised Me refined as rotating group:
 C13(H13A,H13B,H13C), C14(H14A,H14B,H14C), C15(H15A,H15B,H15C)
;
_olex2_submission_special_instructions 'No special instructions were received'

loop_
_space_group_symop_operation_xyz
'x, y, z'
'-x, y, -z+1/2'
'x+1/2, y+1/2, z'
'-x+1/2, y+1/2, -z+1/2'
'-x, -y, -z'
'x, -y, z-1/2'
'-x+1/2, -y+1/2, -z'
'x+1/2, -y+1/2, z-1/2'

loop_
_atom_site_label
_atom_site_type_symbol
_atom_site_fract_x
_atom_site_fract_y
_atom_site_fract_z
_atom_site_U_iso_or_equiv
_atom_site_adp_type
_atom_site_occupancy
_atom_site_site_symmetry_order
_atom_site_calc_flag
_atom_site_refinement_flags_posn
_atom_site_refinement_flags_adp
_atom_site_refinement_flags_occupancy
_atom_site_disorder_assembly
_atom_site_disorder_group
Gd1 Gd 0.52433(2) 0.52164(2) 0.39288(2) 0.01460(5) Uani 1 1 d . . . . .
Br1 Br 0.75955(2) 0.49075(3) 0.31574(2) 0.03140(10) Uani 1 1 d . . . . .
Br2 Br 0.90437(2) 0.63323(3) 0.33842(2) 0.02944(10) Uani 1 1 d . . . . .
Br3 Br 0.77339(2) 1.10599(3) 0.35595(2) 0.03228(10) Uani 1 1 d . . . . .
Br4 Br 0.62859(2) 0.95886(4) 0.33115(2) 0.03526(11) Uani 1 1 d . . . . .
Br5 Br 0.64271(2) 0.14427(3) 0.49641(2) 0.03564(11) Uani 1 1 d . . . . .
Br6 Br 0.63586(2) -0.16959(3) 0.50333(2) 0.02811(9) Uani 1 1 d . . . . .
O1 O 0.60976(12) 0.6515(2) 0.36522(11) 0.0257(6) Uani 1 1 d . . . . .
O2 O 0.61877(14) 0.6378(3) 0.26551(12) 0.0428(8) Uani 1 1 d . . . . .
O3 O 0.90743(11) 0.9752(2) 0.41068(11) 0.0247(5) Uani 1 1 d . . . . .
O4 O 0.93585(11) 0.9244(2) 0.31990(11) 0.0231(5) Uani 1 1 d . . . . .
O5 O 0.51679(12) 0.3121(2) 0.43344(11) 0.0251(6) Uani 1 1 d . . . . .
O6 O 0.49892(12) 0.3439(2) 0.53014(12) 0.0264(6) Uani 1 1 d . . . . .
O7 O 0.58073(13) 0.4043(2) 0.32018(13) 0.0309(6) Uani 1 1 d D . . . .
O8 O 0.61712(12) 0.4948(3) 0.47025(12) 0.0281(6) Uani 1 1 d D . . . .
O9 O 0.46652(13) 0.6787(2) 0.33092(13) 0.0322(6) Uani 1 1 d D . . . .
C1 C 0.63824(16) 0.6705(3) 0.31735(16) 0.0214(8) Uani 1 1 d . . . . .
C2 C 0.70524(16) 0.7366(3) 0.32692(14) 0.0176(7) Uani 1 1 d . . . . .
C3 C 0.76428(16) 0.6686(3) 0.32722(15) 0.0183(7) Uani 1 1 d . . . . .
C4 C 0.82517(16) 0.7290(3) 0.33651(15) 0.0186(7) Uani 1 1 d . . . . .
C5 C 0.82839(16) 0.8588(3) 0.34625(15) 0.0192(7) Uani 1 1 d . . . . .
C6 C 0.89514(16) 0.9242(3) 0.35937(16) 0.0199(7) Uani 1 1 d . . . . .
C7 C 0.76976(17) 0.9282(3) 0.34559(15) 0.0200(7) Uani 1 1 d . . . . .
C8 C 0.70866(16) 0.8666(3) 0.33559(15) 0.0206(7) Uani 1 1 d . . . . .
C9 C 0.50648(15) 0.2749(3) 0.48508(16) 0.0175(7) Uani 1 1 d . . . . .
C10 C 0.50275(15) 0.1322(3) 0.49396(14) 0.0153(7) Uani 1 1 d . . . . .
C11 C 0.56062(16) 0.0593(3) 0.49675(15) 0.0175(7) Uani 1 1 d . . . . .
C12 C 0.55815(16) -0.0713(3) 0.50171(15) 0.0169(7) Uani 1 1 d . . . . .
C13 C 0.5928(3) 0.2739(4) 0.3152(2) 0.0631(16) Uani 1 1 d . . . . .
H13A H 0.636465 0.260909 0.302319 0.095 Uiso 1 1 calc GR . . . .
H13B H 0.560523 0.237420 0.285772 0.095 Uiso 1 1 calc GR . . . .
H13C H 0.589640 0.234161 0.354046 0.095 Uiso 1 1 calc GR . . . .
C14 C 0.6867(2) 0.4928(5) 0.4685(2) 0.0502(13) Uani 1 1 d . . . . .
H14A H 0.698383 0.433334 0.438193 0.075 Uiso 1 1 calc GR . . . .
H14B H 0.707167 0.468083 0.507624 0.075 Uiso 1 1 calc GR . . . .
H14C H 0.701963 0.575721 0.458408 0.075 Uiso 1 1 calc GR . . . .
C15 C 0.4567(3) 0.8097(4) 0.3401(2) 0.0519(13) Uani 1 1 d . . . . .
H15A H 0.457825 0.853644 0.302081 0.078 Uiso 1 1 calc GR . . . .
H15B H 0.491219 0.841519 0.368727 0.078 Uiso 1 1 calc GR . . . .
H15C H 0.414400 0.822828 0.355877 0.078 Uiso 1 1 calc GR . . . .
H8 H 0.611(3) 0.508(5) 0.5059(8) 0.060(17) Uiso 1 1 d D . . . .
H9 H 0.4404(16) 0.654(4) 0.3031(13) 0.038(13) Uiso 1 1 d D . . . .
H7 H 0.590(3) 0.443(4) 0.2898(14) 0.065(17) Uiso 1 1 d D . . . .

loop_
_atom_site_aniso_label
_atom_site_aniso_U_11
_atom_site_aniso_U_22
_atom_site_aniso_U_33
_atom_site_aniso_U_23
_atom_site_aniso_U_13
_atom_site_aniso_U_12
Gd1 0.01233(8) 0.01045(9) 0.02093(9) 0.00151(6) 0.00097(6) -0.00228(6)
Br1 0.0317(2) 0.01821(19) 0.0445(2) -0.00542(16) 0.00433(17) -0.00709(15)
Br2 0.02024(19) 0.0233(2) 0.0445(2) -0.00314(16) 0.00088(16) 0.00238(14)
Br3 0.0262(2) 0.01735(18) 0.0531(3) -0.00223(17) 0.00230(17) -0.00293(14)
Br4 0.01772(18) 0.0280(2) 0.0598(3) 0.00562(19) 0.00169(17) 0.00229(15)
Br5 0.01801(19) 0.02030(19) 0.0685(3) 0.00673(18) 0.00288(18) -0.00531(14)
Br6 0.01975(18) 0.01825(18) 0.0467(2) 0.00323(16) 0.00511(16) 0.00503(14)
O1 0.0211(13) 0.0261(14) 0.0308(14) 0.0040(11) 0.0066(11) -0.0112(10)
O2 0.0324(16) 0.065(2) 0.0290(16) -0.0070(14) -0.0060(12) -0.0193(14)
O3 0.0163(12) 0.0307(14) 0.0272(14) -0.0052(11) 0.0022(10) -0.0059(10)
O4 0.0194(12) 0.0214(13) 0.0285(14) -0.0024(11) 0.0032(10) -0.0049(10)
O5 0.0293(14) 0.0181(13) 0.0280(14) 0.0074(11) 0.0031(11) -0.0020(10)
O6 0.0278(14) 0.0155(12) 0.0359(15) -0.0072(11) 0.0025(11) -0.0025(10)
O7 0.0345(15) 0.0208(14) 0.0398(17) 0.0036(13) 0.0168(13) 0.0031(11)
O8 0.0179(13) 0.0394(16) 0.0269(15) 0.0036(12) 0.0006(11) -0.0004(11)
O9 0.0356(16) 0.0202(14) 0.0373(16) 0.0048(12) -0.0167(13) 0.0000(12)
C1 0.0174(17) 0.0194(18) 0.027(2) 0.0026(15) -0.0018(15) -0.0052(14)
C2 0.0176(17) 0.0217(18) 0.0132(16) 0.0025(14) 0.0000(13) -0.0073(13)
C3 0.0225(18) 0.0142(17) 0.0183(17) -0.0007(13) 0.0031(14) -0.0042(13)
C4 0.0151(16) 0.0196(18) 0.0208(18) -0.0018(14) 0.0005(13) -0.0005(13)
C5 0.0179(17) 0.0203(18) 0.0194(18) 0.0010(14) 0.0011(13) -0.0049(13)
C6 0.0184(17) 0.0159(17) 0.0251(19) -0.0009(15) -0.0007(14) -0.0019(14)
C7 0.0246(18) 0.0132(16) 0.0222(18) 0.0006(14) 0.0030(14) -0.0051(14)
C8 0.0175(17) 0.0218(18) 0.0222(18) 0.0033(14) 0.0008(14) -0.0003(14)
C9 0.0111(15) 0.0144(17) 0.027(2) 0.0008(15) -0.0010(13) 0.0002(12)
C10 0.0192(16) 0.0100(16) 0.0163(17) 0.0009(12) -0.0003(13) -0.0003(12)
C11 0.0173(16) 0.0153(17) 0.0201(17) 0.0005(14) 0.0028(13) -0.0034(13)
C12 0.0182(16) 0.0115(16) 0.0214(17) 0.0020(13) 0.0039(13) 0.0016(13)
C13 0.102(4) 0.029(3) 0.064(3) -0.003(2) 0.042(3) 0.006(3)
C14 0.021(2) 0.084(4) 0.046(3) 0.016(3) 0.0026(19) 0.007(2)
C15 0.071(3) 0.022(2) 0.059(3) 0.006(2) -0.015(3) 0.008(2)

loop_
_atom_type_symbol
_atom_type_description
_atom_type_scat_dispersion_real
_atom_type_scat_dispersion_imag
_atom_type_scat_source
C C 0.0033 0.0016 'International Tables Vol C Tables 4.2.6.8 and 6.1.1.4'
H H 0.0000 0.0000 'International Tables Vol C Tables 4.2.6.8 and 6.1.1.4'
Br Br -0.2901 2.4595 'International Tables Vol C Tables 4.2.6.8 and 6.1.1.4'
Gd Gd -0.1653 3.9035 'International Tables Vol C Tables 4.2.6.8 and 6.1.1.4'
O O 0.0106 0.0060 'International Tables Vol C Tables 4.2.6.8 and 6.1.1.4'

loop_
_geom_angle_atom_site_label_1
_geom_angle_atom_site_label_2
_geom_angle_atom_site_label_3
_geom_angle
_geom_angle_site_symmetry_1
_geom_angle_site_symmetry_3
_geom_angle_publ_flag
O1 Gd1 O3 153.84(8) . 3_445 ?
O1 Gd1 O4 125.16(8) . 3_445 ?
O1 Gd1 O5 135.57(8) . . ?
O1 Gd1 O7 73.91(9) . . ?
O1 Gd1 O8 72.99(9) . . ?
O1 Gd1 O9 77.28(9) . . ?
O3 Gd1 O4 52.05(8) 3_445 3_445 ?
O5 Gd1 O3 70.51(8) . 3_445 ?
O5 Gd1 O4 78.31(8) . 3_445 ?
O5 Gd1 O8 72.67(8) . . ?
O6 Gd1 O1 91.84(9) 5_666 . ?
O6 Gd1 O3 75.34(8) 5_666 3_445 ?
O6 Gd1 O4 123.04(8) 5_666 3_445 ?
O6 Gd1 O5 105.84(9) 5_666 . ?
O6 Gd1 O7 163.14(9) 5_666 . ?
O6 Gd1 O8 75.49(9) 5_666 . ?
O6 Gd1 O9 82.60(9) 5_666 . ?
O7 Gd1 O3 121.31(9) . 3_445 ?
O7 Gd1 O4 73.45(9) . 3_445 ?
O7 Gd1 O5 79.65(9) . . ?
O7 Gd1 O8 91.44(9) . . ?
O8 Gd1 O3 123.61(8) . 3_445 ?
O8 Gd1 O4 149.30(8) . 3_445 ?
O9 Gd1 O3 78.50(9) . 3_445 ?
O9 Gd1 O4 68.40(8) . 3_445 ?
O9 Gd1 O5 144.13(9) . . ?
O9 Gd1 O7 102.44(10) . . ?
O9 Gd1 O8 142.09(9) . . ?
C1 O1 Gd1 135.7(2) . . ?
C6 O3 Gd1 93.5(2) . 3 ?
C6 O4 Gd1 91.80(19) . 3 ?
C9 O5 Gd1 131.0(2) . . ?
C9 O6 Gd1 174.1(2) . 5_666 ?
Gd1 O7 H7 116(4) . . ?
C13 O7 Gd1 131.1(3) . . ?
C13 O7 H7 112(4) . . ?
Gd1 O8 H8 119(4) . . ?
C14 O8 Gd1 133.7(2) . . ?
C14 O8 H8 105(4) . . ?
Gd1 O9 H9 118(3) . . ?
C15 O9 Gd1 131.6(2) . . ?
C15 O9 H9 109(3) . . ?
O1 C1 C2 115.0(3) . . ?
O2 C1 O1 127.0(3) . . ?
O2 C1 C2 118.0(3) . . ?
C3 C2 C1 121.1(3) . . ?
C8 C2 C1 120.4(3) . . ?
C8 C2 C3 118.5(3) . . ?
C2 C3 Br1 118.4(2) . . ?
C4 C3 Br1 120.6(2) . . ?
C4 C3 C2 120.9(3) . . ?
C3 C4 Br2 119.8(2) . . ?
C3 C4 C5 120.4(3) . . ?
C5 C4 Br2 119.7(2) . . ?
C4 C5 C6 120.4(3) . . ?
C4 C5 C7 119.3(3) . . ?
C7 C5 C6 120.3(3) . . ?
O3 C6 Gd1 60.35(17) . 3 ?
O3 C6 C5 118.0(3) . . ?
O4 C6 Gd1 62.23(17) . 3 ?
O4 C6 O3 122.3(3) . . ?
O4 C6 C5 119.7(3) . . ?
C5 C6 Gd1 173.2(2) . 3 ?
C5 C7 Br3 119.7(2) . . ?
C5 C7 C8 119.9(3) . . ?
C8 C7 Br3 120.4(3) . . ?
C2 C8 Br4 118.1(2) . . ?
C2 C8 C7 121.0(3) . . ?
C7 C8 Br4 120.8(3) . . ?
O5 C9 O6 125.9(3) . . ?
O5 C9 C10 116.5(3) . . ?
O6 C9 C10 117.6(3) . . ?
C11 C10 C9 120.0(3) . . ?
C11 C10 C12 118.8(3) . 5_656 ?
C12 C10 C9 121.1(3) 5_656 . ?
C10 C11 Br5 118.1(2) . . ?
C12 C11 Br5 120.8(2) . . ?
C12 C11 C10 121.1(3) . . ?
C10 C12 Br6 118.9(2) 5_656 . ?
C11 C12 Br6 121.0(2) . . ?
C11 C12 C10 120.1(3) . 5_656 ?
O7 C13 H13A 109.5 . . ?
O7 C13 H13B 109.5 . . ?
O7 C13 H13C 109.5 . . ?
H13A C13 H13B 109.5 . . ?
H13A C13 H13C 109.5 . . ?
H13B C13 H13C 109.5 . . ?
O8 C14 H14A 109.5 . . ?
O8 C14 H14B 109.5 . . ?
O8 C14 H14C 109.5 . . ?
H14A C14 H14B 109.5 . . ?
H14A C14 H14C 109.5 . . ?
H14B C14 H14C 109.5 . . ?
O9 C15 H15A 109.5 . . ?
O9 C15 H15B 109.5 . . ?
O9 C15 H15C 109.5 . . ?
H15A C15 H15B 109.5 . . ?
H15A C15 H15C 109.5 . . ?
H15B C15 H15C 109.5 . . ?

loop_
_geom_bond_atom_site_label_1
_geom_bond_atom_site_label_2
_geom_bond_distance
_geom_bond_site_symmetry_2
_geom_bond_publ_flag
Gd1 O1 2.327(2) . ?
Gd1 O3 2.478(2) 3_445 ?
Gd1 O4 2.520(2) 3_445 ?
Gd1 O5 2.396(2) . ?
Gd1 O6 2.291(2) 5_666 ?
Gd1 O7 2.389(3) . ?
Gd1 O8 2.441(2) . ?
Gd1 O9 2.389(2) . ?
Br1 C3 1.896(3) . ?
Br2 C4 1.892(3) . ?
Br3 C7 1.892(3) . ?
Br4 C8 1.885(3) . ?
Br5 C11 1.888(3) . ?
Br6 C12 1.881(3) . ?
O1 C1 1.260(4) . ?
O2 C1 1.225(4) . ?
O3 C6 1.257(4) . ?
O4 C6 1.247(4) . ?
O5 C9 1.237(4) . ?
O6 C9 1.250(4) . ?
O7 C13 1.404(5) . ?
O7 H7 0.816(10) . ?
O8 C14 1.412(5) . ?
O8 H8 0.817(10) . ?
O9 C15 1.415(5) . ?
O9 H9 0.817(10) . ?
C1 C2 1.522(4) . ?
C2 C3 1.393(5) . ?
C2 C8 1.387(5) . ?
C3 C4 1.386(4) . ?
C4 C5 1.388(5) . ?
C5 C6 1.522(4) . ?
C5 C7 1.392(5) . ?
C7 C8 1.397(5) . ?
C9 C10 1.522(4) . ?
C10 C11 1.398(4) . ?
C10 C12 1.400(4) 5_656 ?
C11 C12 1.385(5) . ?
C13 H13A 0.9600 . ?
C13 H13B 0.9600 . ?
C13 H13C 0.9600 . ?
C14 H14A 0.9600 . ?
C14 H14B 0.9600 . ?
C14 H14C 0.9600 . ?
C15 H15A 0.9600 . ?
C15 H15B 0.9600 . ?
C15 H15C 0.9600 . ?

loop_
_geom_hbond_atom_site_label_D
_geom_hbond_atom_site_label_H
_geom_hbond_atom_site_label_A
_geom_hbond_distance_DH
_geom_hbond_distance_HA
_geom_hbond_distance_DA
_geom_hbond_angle_DHA
_geom_hbond_site_symmetry_A
_geom_hbond_publ_flag
O8 H8 O3 0.817(10) 1.913(12) 2.728(4) 175(5) 7_666 yes
O9 H9 O2 0.817(10) 1.853(14) 2.655(4) 167(4) 2_655 yes
O7 H7 O4 0.816(10) 2.43(4) 3.082(4) 137(5) 4_645 yes
